data_2221623
loop_
_publ_author_name
'Razak, Ibrahim Abdul'
'Fun, Hoong-Kun'
'Ngaini, Zainab'
'Rahman, Norashikin Irdawaty Abd'
'Hussain, Hasnain'

_publ_section_title
;
 (<i>E</i>)-3-[4-(Decyloxy)phenyl]-1-(4-hydroxyphenyl)prop-2-en-1-one
;
_journal_coeditor_code CI2782
_journal_issue 5
_journal_name_full 'Acta Crystallographica Section E'
_journal_page_first o1092
_journal_page_last o1093
_journal_paper_doi 10.1107/S160053680901441X
_journal_volume 65
_journal_year 2009
_chemical_formula_iupac 'C25 H32 O3'
_chemical_formula_moiety 'C25 H32 O3'
_chemical_formula_sum 'C25 H32 O3'
_chemical_formula_weight 380.51
_chemical_name_systematic
;
(<i>E</i>)-3-[4-(Decyloxy)phenyl]-1-(4-hydroxyphenyl)prop-2-en-1-one
;
_space_group_IT_number 61
_symmetry_cell_setting orthorhombic
_symmetry_space_group_name_Hall '-P 2ac 2ab'
_symmetry_space_group_name_H-M 'P b c a'
_atom_sites_solution_hydrogens geom
_atom_sites_solution_primary direct
_atom_sites_solution_secondary difmap
_audit_creation_method SHELXL-97
_cell_angle_alpha 90.00
_cell_angle_beta 90.00
_cell_angle_gamma 90.00
_cell_formula_units_Z 8
_cell_length_a 10.5192(3)
_cell_length_b 9.9839(3)
_cell_length_c 40.8415(12)
_cell_measurement_reflns_used 4176
_cell_measurement_temperature 100
_cell_measurement_theta_max 23.92
_cell_measurement_theta_min 2.18
_cell_volume 4289.3(2)
_computing_cell_refinement 'SAINT (Bruker, 2005)'
_computing_data_collection 'APEX2 (Bruker, 2005)'
_computing_data_reduction 'SAINT (Bruker, 2005)'
_computing_molecular_graphics 'SHELXTL (Sheldrick, 2008)'
_computing_publication_material 'SHELXTL (Sheldrick, 2008) and PLATON (Spek, 2009)'
_computing_structure_refinement 'SHELXTL (Sheldrick, 2008)'
_computing_structure_solution 'SHELXTL (Sheldrick, 2008)'
_diffrn_ambient_temperature 100
_diffrn_measured_fraction_theta_full 1.000
_diffrn_measured_fraction_theta_max 1.000
_diffrn_measurement_device_type 'Bruker APEXII CCD area-detector'
_diffrn_measurement_method '\p and \w'
_diffrn_radiation_monochromator graphite
_diffrn_radiation_source 'sealed tube'
_diffrn_radiation_type MoK\a
_diffrn_radiation_wavelength 0.71073
_diffrn_reflns_av_R_equivalents 0.0823
_diffrn_reflns_av_sigmaI/netI 0.0559
_diffrn_reflns_limit_h_max 13
_diffrn_reflns_limit_h_min -13
_diffrn_reflns_limit_k_max 12
_diffrn_reflns_limit_k_min -12
_diffrn_reflns_limit_l_max 52
_diffrn_reflns_limit_l_min -53
_diffrn_reflns_number 42832
_diffrn_reflns_theta_full 27.50
_diffrn_reflns_theta_max 27.50
_diffrn_reflns_theta_min 1.00
_diffrn_standards_number 0
_exptl_absorpt_coefficient_mu 0.076
_exptl_absorpt_correction_T_max 0.9978
_exptl_absorpt_correction_T_min 0.9572
_exptl_absorpt_correction_type multi-scan
_exptl_absorpt_process_details '(SADABS; Bruker, 2005)'
_exptl_crystal_colour colourless
_exptl_crystal_density_diffrn 1.178
_exptl_crystal_density_method 'not measured'
_exptl_crystal_description plate
_exptl_crystal_F_000 1648
_exptl_crystal_size_max 0.584
_exptl_crystal_size_mid 0.494
_exptl_crystal_size_min 0.029
_refine_diff_density_max 0.199
_refine_diff_density_min -0.220
_refine_ls_extinction_method none
_refine_ls_goodness_of_fit_ref 1.097
_refine_ls_hydrogen_treatment mixed
_refine_ls_matrix_type full
_refine_ls_number_parameters 258
_refine_ls_number_reflns 4922
_refine_ls_number_restraints 0
_refine_ls_restrained_S_all 1.097
_refine_ls_R_factor_all 0.1009
_refine_ls_R_factor_gt 0.0641
_refine_ls_shift/su_max 0.001
_refine_ls_shift/su_mean 0.000
_refine_ls_structure_factor_coef Fsqd
_refine_ls_weighting_details 'calc w=1/[\s^2^(Fo^2^)+(0.0368P)^2^+2.6345P] where P=(Fo^2^+2Fc^2^)/3'
_refine_ls_weighting_scheme calc
_refine_ls_wR_factor_gt 0.1124
_refine_ls_wR_factor_ref 0.1320
_reflns_number_gt 3526
_reflns_number_total 4922
_reflns_threshold_expression I>2\s(I)
_cod_data_source_file ci2782.cif
_cod_data_source_block I
_cod_database_code 2221623
_cod_database_fobs_code 2221623

loop_
_symmetry_equiv_pos_as_xyz
'x, y, z'
'-x+1/2, -y, z+1/2'
'-x, y+1/2, -z+1/2'
'x+1/2, -y+1/2, -z'
'-x, -y, -z'
'x-1/2, y, -z-1/2'
'x, -y-1/2, z-1/2'
'-x-1/2, y-1/2, z'

loop_
_atom_site_type_symbol
_atom_site_label
_atom_site_fract_x
_atom_site_fract_y
_atom_site_fract_z
_atom_site_U_iso_or_equiv
_atom_site_adp_type
_atom_site_calc_flag
_atom_site_refinement_flags
_atom_site_occupancy
_atom_site_disorder_assembly
_atom_site_disorder_group
O O1 0.97999(14) 0.70636(15) 0.20018(3) 0.0232(3) Uani d . 1 . .
O O2 0.66825(13) 0.56794(14) 0.32684(3) 0.0228(3) Uani d . 1 . .
O O3 0.93786(13) -0.03516(14) 0.45190(3) 0.0227(3) Uani d . 1 . .
C C1 0.79176(18) 0.6934(2) 0.27426(5) 0.0213(4) Uani d . 1 . .
H H1 0.7242 0.7397 0.2836 0.026 Uiso calc R 1 . .
C C2 0.83983(19) 0.7353(2) 0.24449(5) 0.0220(4) Uani d . 1 . .
H H2 0.8051 0.8096 0.2340 0.026 Uiso calc R 1 . .
C C3 0.94058(19) 0.6659(2) 0.23015(5) 0.0198(4) Uani d . 1 . .
C C4 0.9958(2) 0.5589(2) 0.24676(5) 0.0224(4) Uani d . 1 . .
H H4 1.0655 0.5149 0.2378 0.027 Uiso calc R 1 . .
C C5 0.94723(18) 0.5179(2) 0.27665(5) 0.0219(4) Uani d . 1 . .
H H5 0.9847 0.4463 0.2875 0.026 Uiso calc R 1 . .
C C6 0.84262(18) 0.5826(2) 0.29070(4) 0.0193(4) Uani d . 1 . .
C C7 0.77760(18) 0.5307(2) 0.32020(4) 0.0189(4) Uani d . 1 . .
C C8 0.84031(19) 0.4306(2) 0.34137(4) 0.0206(4) Uani d . 1 . .
H H8 0.9248 0.4078 0.3377 0.025 Uiso calc R 1 . .
C C9 0.77621(19) 0.3725(2) 0.36590(4) 0.0204(4) Uani d . 1 . .
H H9 0.6932 0.4018 0.3690 0.024 Uiso calc R 1 . .
C C10 0.82043(18) 0.2687(2) 0.38841(4) 0.0204(4) Uani d . 1 . .
C C11 0.94097(18) 0.2090(2) 0.38649(5) 0.0216(4) Uani d . 1 . .
H H11 0.9981 0.2378 0.3706 0.026 Uiso calc R 1 . .
C C12 0.97590(19) 0.1086(2) 0.40773(5) 0.0222(5) Uani d . 1 . .
H H12 1.0560 0.0698 0.4059 0.027 Uiso calc R 1 . .
C C13 0.89207(19) 0.0645(2) 0.43198(4) 0.0201(4) Uani d . 1 . .
C C14 0.77209(18) 0.1205(2) 0.43435(5) 0.0213(4) Uani d . 1 . .
H H14 0.7153 0.0914 0.4503 0.026 Uiso calc R 1 . .
C C15 0.73770(19) 0.2212(2) 0.41247(4) 0.0223(4) Uani d . 1 . .
H H15 0.6567 0.2581 0.4139 0.027 Uiso calc R 1 . .
C C16 0.85615(19) -0.0838(2) 0.47766(5) 0.0223(5) Uani d . 1 . .
H H16A 0.7759 -0.1141 0.4686 0.027 Uiso calc R 1 . .
H H16B 0.8391 -0.0130 0.4933 0.027 Uiso calc R 1 . .
C C17 0.92412(19) -0.1985(2) 0.49413(5) 0.0226(5) Uani d . 1 . .
H H17A 1.0055 -0.1674 0.5023 0.027 Uiso calc R 1 . .
H H17B 0.9403 -0.2684 0.4782 0.027 Uiso calc R 1 . .
C C18 0.84727(19) -0.2561(2) 0.52231(5) 0.0241(5) Uani d . 1 . .
H H18A 0.7647 -0.2837 0.5142 0.029 Uiso calc R 1 . .
H H18B 0.8337 -0.1867 0.5386 0.029 Uiso calc R 1 . .
C C19 0.91156(19) -0.3754(2) 0.53860(5) 0.0245(5) Uani d . 1 . .
H H19A 0.9968 -0.3496 0.5451 0.029 Uiso calc R 1 . .
H H19B 0.9190 -0.4472 0.5227 0.029 Uiso calc R 1 . .
C C20 0.84121(19) -0.4277(2) 0.56855(5) 0.0246(5) Uani d . 1 . .
H H20A 0.8313 -0.3552 0.5842 0.030 Uiso calc R 1 . .
H H20B 0.7569 -0.4565 0.5620 0.030 Uiso calc R 1 . .
C C21 0.9087(2) -0.5439(2) 0.58526(5) 0.0260(5) Uani d . 1 . .
H H21A 0.9129 -0.6187 0.5701 0.031 Uiso calc R 1 . .
H H21B 0.9951 -0.5172 0.5903 0.031 Uiso calc R 1 . .
C C22 0.8444(2) -0.5903(2) 0.61656(5) 0.0282(5) Uani d . 1 . .
H H22A 0.8427 -0.5161 0.6319 0.034 Uiso calc R 1 . .
H H22B 0.7570 -0.6136 0.6116 0.034 Uiso calc R 1 . .
C C23 0.90728(19) -0.7093(2) 0.63310(5) 0.0266(5) Uani d . 1 . .
H H23A 0.9130 -0.7823 0.6175 0.032 Uiso calc R 1 . .
H H23B 0.9932 -0.6846 0.6393 0.032 Uiso calc R 1 . .
C C24 0.8373(2) -0.7579(2) 0.66318(5) 0.0347(6) Uani d . 1 . .
H H24A 0.7505 -0.7799 0.6572 0.042 Uiso calc R 1 . .
H H24B 0.8342 -0.6861 0.6792 0.042 Uiso calc R 1 . .
C C25 0.8993(2) -0.8805(3) 0.67877(6) 0.0446(7) Uani d . 1 . .
H H25A 0.8492 -0.9095 0.6971 0.067 Uiso calc R 1 . .
H H25B 0.9833 -0.8577 0.6861 0.067 Uiso calc R 1 . .
H H25C 0.9043 -0.9513 0.6629 0.067 Uiso calc R 1 . .
H H1O1 1.046(3) 0.654(3) 0.1909(7) 0.078(10) Uiso d . 1 . .

loop_
_atom_site_aniso_label
_atom_site_aniso_U_11
_atom_site_aniso_U_22
_atom_site_aniso_U_33
_atom_site_aniso_U_12
_atom_site_aniso_U_13
_atom_site_aniso_U_23
O1 0.0271(8) 0.0216(8) 0.0209(7) 0.0019(7) 0.0033(6) 0.0032(6)
O2 0.0224(7) 0.0248(8) 0.0213(7) 0.0034(7) 0.0014(6) 0.0005(6)
O3 0.0228(7) 0.0231(8) 0.0222(7) 0.0004(6) 0.0017(6) 0.0052(6)
C1 0.0207(10) 0.0187(11) 0.0245(10) 0.0008(9) 0.0005(8) -0.0032(9)
C2 0.0230(10) 0.0175(11) 0.0255(11) 0.0006(9) 0.0002(8) 0.0024(9)
C3 0.0239(10) 0.0159(11) 0.0195(10) -0.0047(9) -0.0001(8) 0.0004(8)
C4 0.0239(10) 0.0195(11) 0.0237(10) 0.0032(9) 0.0025(8) -0.0016(9)
C5 0.0235(10) 0.0186(11) 0.0236(10) 0.0005(9) -0.0006(8) 0.0010(9)
C6 0.0212(10) 0.0169(11) 0.0198(10) -0.0021(9) -0.0010(8) -0.0018(8)
C7 0.0226(10) 0.0152(10) 0.0190(10) -0.0001(9) -0.0018(8) -0.0048(8)
C8 0.0203(10) 0.0213(11) 0.0203(10) 0.0004(9) -0.0006(8) -0.0017(8)
C9 0.0228(10) 0.0205(11) 0.0178(10) -0.0004(9) -0.0012(8) -0.0029(8)
C10 0.0231(10) 0.0208(11) 0.0171(9) -0.0012(9) -0.0002(8) -0.0028(8)
C11 0.0222(10) 0.0246(12) 0.0178(10) -0.0032(9) 0.0008(8) 0.0019(9)
C12 0.0187(10) 0.0265(12) 0.0215(10) 0.0000(9) 0.0002(8) -0.0016(9)
C13 0.0238(10) 0.0187(11) 0.0179(9) -0.0012(9) -0.0023(8) 0.0002(8)
C14 0.0223(10) 0.0199(11) 0.0216(10) -0.0029(9) 0.0038(8) 0.0011(9)
C15 0.0213(10) 0.0235(12) 0.0221(10) 0.0021(9) 0.0005(8) -0.0017(9)
C16 0.0249(10) 0.0212(11) 0.0207(10) -0.0017(9) 0.0021(8) 0.0030(8)
C17 0.0224(10) 0.0209(11) 0.0245(10) -0.0031(9) -0.0022(8) -0.0002(9)
C18 0.0260(10) 0.0233(12) 0.0230(10) -0.0006(10) -0.0015(8) 0.0036(9)
C19 0.0279(11) 0.0223(12) 0.0234(10) 0.0014(10) 0.0018(9) 0.0011(9)
C20 0.0249(11) 0.0235(12) 0.0255(11) -0.0018(10) -0.0006(9) 0.0032(9)
C21 0.0272(11) 0.0249(12) 0.0261(11) 0.0006(10) 0.0009(9) 0.0037(9)
C22 0.0261(11) 0.0269(12) 0.0315(12) 0.0029(10) 0.0007(9) 0.0071(10)
C23 0.0260(11) 0.0270(12) 0.0268(11) 0.0001(10) 0.0005(9) 0.0046(9)
C24 0.0357(13) 0.0337(14) 0.0346(12) 0.0097(12) 0.0066(10) 0.0125(10)
C25 0.0445(15) 0.0485(17) 0.0408(14) 0.0177(13) 0.0110(12) 0.0201(13)

loop_
_atom_type_symbol
_atom_type_description
_atom_type_scat_dispersion_real
_atom_type_scat_dispersion_imag
_atom_type_scat_source
C C 0.0033 0.0016 'International Tables Vol C Tables 4.2.6.8 and 6.1.1.4'
H H 0.0000 0.0000 'International Tables Vol C Tables 4.2.6.8 and 6.1.1.4'
O O 0.0106 0.0060 'International Tables Vol C Tables 4.2.6.8 and 6.1.1.4'

loop_
_geom_angle_atom_site_label_1
_geom_angle_atom_site_label_2
_geom_angle_atom_site_label_3
_geom_angle_site_symmetry_1
_geom_angle_site_symmetry_3
_geom_angle
_geom_angle_publ_flag
C3 O1 H1O1 . . 115.1(18) ?
C13 O3 C16 . . 117.84(15) ?
C2 C1 C6 . . 121.44(19) ?
C2 C1 H1 . . 119.3 ?
C6 C1 H1 . . 119.3 ?
C1 C2 C3 . . 119.77(19) ?
C1 C2 H2 . . 120.1 ?
C3 C2 H2 . . 120.1 ?
O1 C3 C4 . . 122.77(18) ?
O1 C3 C2 . . 117.63(18) ?
C4 C3 C2 . . 119.60(18) ?
C5 C4 C3 . . 120.12(19) ?
C5 C4 H4 . . 119.9 ?
C3 C4 H4 . . 119.9 ?
C4 C5 C6 . . 121.03(19) ?
C4 C5 H5 . . 119.5 ?
C6 C5 H5 . . 119.5 ?
C5 C6 C1 . . 117.92(18) ?
C5 C6 C7 . . 122.43(18) ?
C1 C6 C7 . . 119.38(17) ?
O2 C7 C8 . . 119.34(17) ?
O2 C7 C6 . . 120.14(18) ?
C8 C7 C6 . . 120.48(17) ?
C9 C8 C7 . . 120.40(18) ?
C9 C8 H8 . . 119.8 ?
C7 C8 H8 . . 119.8 ?
C8 C9 C10 . . 128.13(19) ?
C8 C9 H9 . . 115.9 ?
C10 C9 H9 . . 115.9 ?
C15 C10 C11 . . 117.26(18) ?
C15 C10 C9 . . 119.05(18) ?
C11 C10 C9 . . 123.63(18) ?
C12 C11 C10 . . 121.05(18) ?
C12 C11 H11 . . 119.5 ?
C10 C11 H11 . . 119.5 ?
C11 C12 C13 . . 120.53(19) ?
C11 C12 H12 . . 119.7 ?
C13 C12 H12 . . 119.7 ?
O3 C13 C14 . . 124.86(17) ?
O3 C13 C12 . . 115.28(17) ?
C14 C13 C12 . . 119.86(18) ?
C13 C14 C15 . . 118.92(18) ?
C13 C14 H14 . . 120.5 ?
C15 C14 H14 . . 120.5 ?
C14 C15 C10 . . 122.36(19) ?
C14 C15 H15 . . 118.8 ?
C10 C15 H15 . . 118.8 ?
O3 C16 C17 . . 107.35(15) ?
O3 C16 H16A . . 110.2 ?
C17 C16 H16A . . 110.2 ?
O3 C16 H16B . . 110.2 ?
C17 C16 H16B . . 110.2 ?
H16A C16 H16B . . 108.5 ?
C16 C17 C18 . . 111.91(17) ?
C16 C17 H17A . . 109.2 ?
C18 C17 H17A . . 109.2 ?
C16 C17 H17B . . 109.2 ?
C18 C17 H17B . . 109.2 ?
H17A C17 H17B . . 107.9 ?
C17 C18 C19 . . 113.01(17) ?
C17 C18 H18A . . 109.0 ?
C19 C18 H18A . . 109.0 ?
C17 C18 H18B . . 109.0 ?
C19 C18 H18B . . 109.0 ?
H18A C18 H18B . . 107.8 ?
C18 C19 C20 . . 113.81(17) ?
C18 C19 H19A . . 108.8 ?
C20 C19 H19A . . 108.8 ?
C18 C19 H19B . . 108.8 ?
C20 C19 H19B . . 108.8 ?
H19A C19 H19B . . 107.7 ?
C21 C20 C19 . . 113.30(17) ?
C21 C20 H20A . . 108.9 ?
C19 C20 H20A . . 108.9 ?
C21 C20 H20B . . 108.9 ?
C19 C20 H20B . . 108.9 ?
H20A C20 H20B . . 107.7 ?
C22 C21 C20 . . 113.74(17) ?
C22 C21 H21A . . 108.8 ?
C20 C21 H21A . . 108.8 ?
C22 C21 H21B . . 108.8 ?
C20 C21 H21B . . 108.8 ?
H21A C21 H21B . . 107.7 ?
C23 C22 C21 . . 114.78(17) ?
C23 C22 H22A . . 108.6 ?
C21 C22 H22A . . 108.6 ?
C23 C22 H22B . . 108.6 ?
C21 C22 H22B . . 108.6 ?
H22A C22 H22B . . 107.5 ?
C24 C23 C22 . . 113.59(18) ?
C24 C23 H23A . . 108.8 ?
C22 C23 H23A . . 108.8 ?
C24 C23 H23B . . 108.8 ?
C22 C23 H23B . . 108.8 ?
H23A C23 H23B . . 107.7 ?
C23 C24 C25 . . 112.84(19) ?
C23 C24 H24A . . 109.0 ?
C25 C24 H24A . . 109.0 ?
C23 C24 H24B . . 109.0 ?
C25 C24 H24B . . 109.0 ?
H24A C24 H24B . . 107.8 ?
C24 C25 H25A . . 109.5 ?
C24 C25 H25B . . 109.5 ?
H25A C25 H25B . . 109.5 ?
C24 C25 H25C . . 109.5 ?
H25A C25 H25C . . 109.5 ?
H25B C25 H25C . . 109.5 ?

loop_
_geom_bond_atom_site_label_1
_geom_bond_atom_site_label_2
_geom_bond_site_symmetry_2
_geom_bond_distance
_geom_bond_publ_flag
O1 C3 . 1.354(2) ?
O1 H1O1 . 0.94(3) ?
O2 C7 . 1.239(2) ?
O3 C13 . 1.373(2) ?
O3 C16 . 1.443(2) ?
C1 C2 . 1.382(3) ?
C1 C6 . 1.400(3) ?
C1 H1 . 0.93 ?
C2 C3 . 1.395(3) ?
C2 H2 . 0.93 ?
C3 C4 . 1.392(3) ?
C4 C5 . 1.385(3) ?
C4 H4 . 0.93 ?
C5 C6 . 1.399(3) ?
C5 H5 . 0.93 ?
C6 C7 . 1.479(3) ?
C7 C8 . 1.477(3) ?
C8 C9 . 1.340(3) ?
C8 H8 . 0.93 ?
C9 C10 . 1.461(3) ?
C9 H9 . 0.93 ?
C10 C15 . 1.396(3) ?
C10 C11 . 1.403(3) ?
C11 C12 . 1.376(3) ?
C11 H11 . 0.93 ?
C12 C13 . 1.397(3) ?
C12 H12 . 0.93 ?
C13 C14 . 1.384(3) ?
C14 C15 . 1.393(3) ?
C14 H14 . 0.93 ?
C15 H15 . 0.93 ?
C16 C17 . 1.508(3) ?
C16 H16A . 0.97 ?
C16 H16B . 0.97 ?
C17 C18 . 1.520(3) ?
C17 H17A . 0.97 ?
C17 H17B . 0.97 ?
C18 C19 . 1.522(3) ?
C18 H18A . 0.97 ?
C18 H18B . 0.97 ?
C19 C20 . 1.522(3) ?
C19 H19A . 0.97 ?
C19 H19B . 0.97 ?
C20 C21 . 1.522(3) ?
C20 H20A . 0.97 ?
C20 H20B . 0.97 ?
C21 C22 . 1.518(3) ?
C21 H21A . 0.97 ?
C21 H21B . 0.97 ?
C22 C23 . 1.518(3) ?
C22 H22A . 0.97 ?
C22 H22B . 0.97 ?
C23 C24 . 1.513(3) ?
C23 H23A . 0.97 ?
C23 H23B . 0.97 ?
C24 C25 . 1.526(3) ?
C24 H24A . 0.97 ?
C24 H24B . 0.97 ?
C25 H25A . 0.96 ?
C25 H25B . 0.96 ?
C25 H25C . 0.96 ?

loop_
_geom_hbond_atom_site_label_D
_geom_hbond_atom_site_label_H
_geom_hbond_atom_site_label_A
_geom_hbond_site_symmetry_A
_geom_hbond_distance_DH
_geom_hbond_distance_HA
_geom_hbond_distance_DA
_geom_hbond_angle_DHA
_geom_hbond_publ_flag
O1 H1O1 O2 6_656 0.95(3) 1.71(3) 2.655(2) 177(3) yes
C5 H5 O1 3_745 0.93 2.48 3.340(2) 155 yes

loop_
_geom_torsion_atom_site_label_1
_geom_torsion_atom_site_label_2
_geom_torsion_atom_site_label_3
_geom_torsion_atom_site_label_4
_geom_torsion_site_symmetry_1
_geom_torsion_site_symmetry_2
_geom_torsion_site_symmetry_3
_geom_torsion_site_symmetry_4
_geom_torsion
_geom_torsion_publ_flag
C6 C1 C2 C3 . . . . 0.5(3) ?
C1 C2 C3 O1 . . . . 176.56(18) ?
C1 C2 C3 C4 . . . . -3.1(3) ?
O1 C3 C4 C5 . . . . -176.75(18) ?
C2 C3 C4 C5 . . . . 2.9(3) ?
C3 C4 C5 C6 . . . . -0.1(3) ?
C4 C5 C6 C1 . . . . -2.5(3) ?
C4 C5 C6 C7 . . . . 171.60(18) ?
C2 C1 C6 C5 . . . . 2.3(3) ?
C2 C1 C6 C7 . . . . -171.99(18) ?
C5 C6 C7 O2 . . . . -160.79(19) ?
C1 C6 C7 O2 . . . . 13.2(3) ?
C5 C6 C7 C8 . . . . 17.0(3) ?
C1 C6 C7 C8 . . . . -168.94(18) ?
O2 C7 C8 C9 . . . . 5.4(3) ?
C6 C7 C8 C9 . . . . -172.41(18) ?
C7 C8 C9 C10 . . . . 177.52(18) ?
C8 C9 C10 C15 . . . . -179.9(2) ?
C8 C9 C10 C11 . . . . -2.7(3) ?
C15 C10 C11 C12 . . . . -0.6(3) ?
C9 C10 C11 C12 . . . . -177.86(19) ?
C10 C11 C12 C13 . . . . -0.6(3) ?
C16 O3 C13 C14 . . . . -1.2(3) ?
C16 O3 C13 C12 . . . . 179.30(17) ?
C11 C12 C13 O3 . . . . -179.39(17) ?
C11 C12 C13 C14 . . . . 1.1(3) ?
O3 C13 C14 C15 . . . . -179.93(18) ?
C12 C13 C14 C15 . . . . -0.5(3) ?
C13 C14 C15 C10 . . . . -0.7(3) ?
C11 C10 C15 C14 . . . . 1.2(3) ?
C9 C10 C15 C14 . . . . 178.62(19) ?
C13 O3 C16 C17 . . . . 175.86(16) ?
O3 C16 C17 C18 . . . . 178.90(16) ?
C16 C17 C18 C19 . . . . 177.92(17) ?
C17 C18 C19 C20 . . . . 175.44(17) ?
C18 C19 C20 C21 . . . . -178.11(18) ?
C19 C20 C21 C22 . . . . 175.79(18) ?
C20 C21 C22 C23 . . . . 177.99(18) ?
C21 C22 C23 C24 . . . . -176.90(19) ?
C22 C23 C24 C25 . . . . 178.0(2) ?

loop_
_cod_related_entry_id
_cod_related_entry_database
_cod_related_entry_code
1 ChemSpider 24742206
